data_4122703
loop_
_publ_author_name
'Romney, David K.'
'Colvin, Sean M.'
'Miller, Scott J.'

_publ_contact_author
;
 Prof. Scott J. Miller         
 The Department of Chemistry 
 Yale University 
 P. O. Box 208107 
 New Haven 
 Connecticut 06520 USA.
;
_publ_section_title
;
 Catalyst Control over Regio- and Enantioselectivity in Baeyer-Villiger
 Oxidations of Functionalized Ketones.
;
_journal_issue 40
_journal_name_full 'Journal of the American Chemical Society'
_journal_page_first 14019
_journal_paper_doi 10.1021/ja508757g
_journal_volume 136
_journal_year 2014
_chemical_formula_moiety 'C14 H17 N O2'
_chemical_formula_sum 'C14 H17 N O2'
_chemical_formula_weight 231.28
_chemical_name_systematic
; 
 ? 
;
_space_group_crystal_system orthorhombic
_space_group_IT_number 61
_space_group_name_Hall '-P 2ac 2ab'
_space_group_name_H-M_alt 'P b c a'
_symmetry_space_group_name_Hall '-P 2ac 2ab'
_symmetry_space_group_name_H-M 'P b c a'
_atom_sites_solution_hydrogens mixed
_atom_sites_solution_primary direct
_atom_sites_solution_secondary difmap
_audit_creation_method SHELXL-2013
_cell_angle_alpha 90
_cell_angle_beta 90
_cell_angle_gamma 90
_cell_formula_units_Z 8
_cell_length_a 8.9767(3)
_cell_length_b 9.9161(3)
_cell_length_c 27.7083(19)
_cell_measurement_reflns_used 10847
_cell_measurement_temperature 93(2)
_cell_measurement_theta_max 67.9
_cell_measurement_theta_min 3.2
_cell_volume 2466.4(2)
_computing_cell_refinement 'CrystalClear-SM Expert 2.0 r15 (Rigaku, 2011)'
_computing_data_collection 'CrystalClear-SM Expert 2.0 r15 (Rigaku, 2011)'
_computing_data_reduction 'CrystalClear-SM Expert 2.0 r15 (Rigaku, 2011)'
_computing_molecular_graphics
;
Dolomanov, O.V.; Bourhis, L.J.; Gildea, R.J.; Howard, J.A.K.; Puschmann, H., 
OLEX2: A complete structure solution, refinement and analysis program
(2009). J. Appl. Cryst., 42, 339-341.
;
_computing_publication_material 'SHELXL-2013 (Sheldrick, 2013)'
_computing_structure_refinement 'SHELXL-2013 (Sheldrick, 2013)'
_computing_structure_solution 'SHELXS-2013 (Sheldrick, 2013)'
_diffrn_ambient_temperature 93(2)
_diffrn_detector_area_resol_mean 22.2
_diffrn_measured_fraction_theta_full 0.999
_diffrn_measured_fraction_theta_max 0.996
_diffrn_measurement_device_type 'Rigaku Saturn 944+ CCD'
_diffrn_measurement_method \w
_diffrn_radiation_type CuK\a
_diffrn_radiation_wavelength 1.54187
_diffrn_reflns_av_R_equivalents 0.2255
_diffrn_reflns_av_unetI/netI 0.0910
_diffrn_reflns_Laue_measured_fraction_full 0.999
_diffrn_reflns_Laue_measured_fraction_max 0.996
_diffrn_reflns_limit_h_max 10
_diffrn_reflns_limit_h_min -10
_diffrn_reflns_limit_k_max 11
_diffrn_reflns_limit_k_min -11
_diffrn_reflns_limit_l_max 33
_diffrn_reflns_limit_l_min -33
_diffrn_reflns_number 57002
_diffrn_reflns_point_group_measured_fraction_full 0.999
_diffrn_reflns_point_group_measured_fraction_max 0.996
_diffrn_reflns_theta_full 67.687
_diffrn_reflns_theta_max 68.205
_diffrn_reflns_theta_min 3.190
_diffrn_source 'Rotating Anode'
_exptl_absorpt_coefficient_mu 0.665
_exptl_absorpt_correction_T_max 0.993
_exptl_absorpt_correction_T_min 0.658
_exptl_absorpt_correction_type multi-scan
_exptl_absorpt_process_details 'Jacobson, R. (1998) Private Communication'
_exptl_crystal_colour Colorless
_exptl_crystal_density_diffrn 1.246
_exptl_crystal_density_method 'not measured'
_exptl_crystal_description Plate
_exptl_crystal_F_000 992
_exptl_crystal_size_max 0.200
_exptl_crystal_size_mid 0.200
_exptl_crystal_size_min 0.010
_refine_diff_density_max 0.169
_refine_diff_density_min -0.167
_refine_diff_density_rms 0.044
_refine_ls_extinction_method none
_refine_ls_goodness_of_fit_ref 0.924
_refine_ls_hydrogen_treatment mixed
_refine_ls_matrix_type full
_refine_ls_number_parameters 168
_refine_ls_number_reflns 2241
_refine_ls_number_restraints 0
_refine_ls_restrained_S_all 0.924
_refine_ls_R_factor_all 0.1079
_refine_ls_R_factor_gt 0.0549
_refine_ls_shift/su_max 0.000
_refine_ls_shift/su_mean 0.000
_refine_ls_structure_factor_coef Fsqd
_refine_ls_weighting_details 'w=1/[\s^2^(Fo^2^)+(0.0794P)^2^] where P=(Fo^2^+2Fc^2^)/3'
_refine_ls_weighting_scheme calc
_refine_ls_wR_factor_gt 0.1313
_refine_ls_wR_factor_ref 0.1540
_reflns_Friedel_coverage 0.000
_reflns_number_gt 1195
_reflns_number_total 2241
_reflns_threshold_expression 'I > 2\s(I)'
_cod_data_source_file ja508757g_si_003.cif
_cod_data_source_block 007-14117
_cod_depositor_comments 'Adding full bibliography for 4122703--4122704.cif.'
_cod_database_code 4122703
_shelx_space_group_comment
; 
The symmetry employed for this shelxl refinement is uniquely defined 
by the following loop, which should always be used as a source of 
symmetry information in preference to the above space-group names. 
They are only intended as comments. 
;
_shelx_estimated_absorpt_t_min 0.878
_shelx_estimated_absorpt_t_max 0.993
_shelxl_version_number 2013-4

loop_
_space_group_symop_operation_xyz
'x, y, z'
'-x+1/2, -y, z+1/2'
'-x, y+1/2, -z+1/2'
'x+1/2, -y+1/2, -z'
'-x, -y, -z'
'x-1/2, y, -z-1/2'
'x, -y-1/2, z-1/2'
'-x-1/2, y-1/2, z'

loop_
_atom_site_label
_atom_site_type_symbol
_atom_site_fract_x
_atom_site_fract_y
_atom_site_fract_z
_atom_site_U_iso_or_equiv
_atom_site_adp_type
_atom_site_occupancy
_atom_site_site_symmetry_order
_atom_site_calc_flag
_atom_site_refinement_flags_posn
_atom_site_refinement_flags_adp
_atom_site_refinement_flags_occupancy
_atom_site_disorder_assembly
_atom_site_disorder_group
C1 C 0.3194(3) -0.0020(3) 0.10668(10) 0.0518(8) Uani 1 1 d . . . . .
H1A H 0.3368 0.0861 0.0909 0.062 Uiso 0.622(5) 1 calc R U P A 1
H1B H 0.2360 0.0094 0.1297 0.062 Uiso 0.622(5) 1 calc R U P A 1
C2 C 0.2741(3) -0.1040(3) 0.06856(10) 0.0517(8) Uani 1 1 d . . . . .
H2 H 0.2470 -0.1890 0.0859 0.062 Uiso 1 1 calc R U . . .
C3 C 0.4068(3) -0.1361(3) 0.03662(11) 0.0581(8) Uani 1 1 d . . . . .
H3A H 0.4222 -0.0595 0.0143 0.070 Uiso 0.378(5) 1 calc R U P A 2
H3B H 0.3817 -0.2160 0.0168 0.070 Uiso 0.378(5) 1 calc R U P A 2
C4 C 0.5530(3) -0.1639(3) 0.06247(10) 0.0550(8) Uani 1 1 d . . . . .
H4A H 0.5473 -0.2528 0.0786 0.066 Uiso 1 1 calc R U . . .
H4B H 0.6346 -0.1677 0.0385 0.066 Uiso 1 1 calc R U . . .
C5 C 0.5882(3) -0.0564(3) 0.09969(9) 0.0440(7) Uani 1 1 d . . . . .
H5 H 0.6024 0.0312 0.0825 0.053 Uiso 1 1 calc R U . . .
C6 C 0.4576(3) -0.0411(3) 0.13444(9) 0.0461(7) Uani 1 1 d . . . . .
H6A H 0.4404 -0.1272 0.1516 0.055 Uiso 1 1 calc R U . . .
H6B H 0.4808 0.0291 0.1587 0.055 Uiso 1 1 calc R U . . .
O7A O 0.2383(5) 0.0872(5) 0.11664(16) 0.0498(19) Uani 0.378(5) 1 d . . P A 2
O7B O 0.3994(4) -0.1553(3) -0.00606(11) 0.0657(13) Uani 0.622(5) 1 d . . P A 1
N8 N 0.7257(2) -0.0886(2) 0.12497(8) 0.0443(6) Uani 1 1 d . . . . .
H8 H 0.738(3) -0.176(3) 0.1317(10) 0.053 Uiso 1 1 d . U . . .
C9 C 0.8078(3) 0.0067(3) 0.14650(9) 0.0437(7) Uani 1 1 d . . . . .
O10 O 0.7750(2) 0.12805(19) 0.14377(7) 0.0549(6) Uani 1 1 d . . . . .
C11 C 0.9420(3) -0.0372(3) 0.17416(9) 0.0423(7) Uani 1 1 d . . . . .
C12 C 1.0073(3) -0.1632(3) 0.16859(9) 0.0447(7) Uani 1 1 d . . . . .
H12 H 0.9680 -0.2248 0.1456 0.054 Uiso 1 1 calc R U . . .
C13 C 1.1292(3) -0.1998(3) 0.19626(9) 0.0491(7) Uani 1 1 d . . . . .
H13 H 1.1743 -0.2857 0.1920 0.059 Uiso 1 1 calc R U . . .
C14 C 1.1850(3) -0.1106(3) 0.23010(10) 0.0533(8) Uani 1 1 d . . . . .
H14 H 1.2676 -0.1363 0.2495 0.064 Uiso 1 1 calc R U . . .
C15 C 1.1224(3) 0.0149(3) 0.23605(10) 0.0535(8) Uani 1 1 d . . . . .
H15 H 1.1619 0.0757 0.2592 0.064 Uiso 1 1 calc R U . . .
C16 C 1.0009(3) 0.0521(3) 0.20789(9) 0.0483(7) Uani 1 1 d . . . . .
H16 H 0.9578 0.1390 0.2117 0.058 Uiso 1 1 calc R U . . .
C17 C 0.1377(3) -0.0604(3) 0.03995(11) 0.0693(9) Uani 1 1 d . . . . .
H17A H 0.0547 -0.0438 0.0621 0.104 Uiso 1 1 calc R U . . .
H17B H 0.1102 -0.1318 0.0172 0.104 Uiso 1 1 calc R U . . .
H17C H 0.1604 0.0225 0.0221 0.104 Uiso 1 1 calc R U . . .

loop_
_atom_site_aniso_label
_atom_site_aniso_U_11
_atom_site_aniso_U_22
_atom_site_aniso_U_33
_atom_site_aniso_U_23
_atom_site_aniso_U_13
_atom_site_aniso_U_12
C1 0.0479(18) 0.058(2) 0.0495(17) -0.0015(14) -0.0033(13) 0.0050(16)
C2 0.0544(18) 0.0511(18) 0.0497(16) -0.0047(13) -0.0083(14) 0.0022(14)
C3 0.064(2) 0.060(2) 0.0504(19) -0.0053(15) -0.0068(16) 0.0031(15)
C4 0.0579(19) 0.059(2) 0.0484(16) -0.0085(14) -0.0065(14) 0.0098(15)
C5 0.0458(17) 0.0449(17) 0.0412(14) 0.0052(12) -0.0035(12) 0.0066(13)
C6 0.0444(17) 0.0498(17) 0.0442(15) -0.0014(13) -0.0028(13) -0.0008(13)
O7A 0.046(3) 0.051(4) 0.052(3) -0.006(2) 0.000(2) 0.008(3)
O7B 0.081(3) 0.076(3) 0.041(2) -0.0070(16) -0.0168(17) 0.0124(18)
N8 0.0433(14) 0.0398(14) 0.0499(13) 0.0014(11) -0.0053(11) 0.0015(12)
C9 0.0458(17) 0.0411(18) 0.0440(15) 0.0023(12) 0.0080(13) -0.0030(14)
O10 0.0569(13) 0.0406(12) 0.0671(13) 0.0031(9) 0.0052(10) -0.0001(10)
C11 0.0426(16) 0.0412(17) 0.0431(15) -0.0026(12) 0.0059(12) -0.0062(13)
C12 0.0415(16) 0.0466(18) 0.0460(15) -0.0030(13) -0.0010(13) -0.0048(13)
C13 0.0471(17) 0.0519(18) 0.0481(16) -0.0014(14) -0.0038(14) -0.0027(14)
C14 0.0490(18) 0.064(2) 0.0472(17) 0.0019(15) -0.0039(13) -0.0081(15)
C15 0.0570(19) 0.058(2) 0.0459(17) -0.0077(14) 0.0035(14) -0.0119(16)
C16 0.0481(18) 0.0487(18) 0.0481(16) -0.0032(13) 0.0100(14) -0.0048(14)
C17 0.060(2) 0.083(2) 0.065(2) -0.0128(17) -0.0203(17) 0.0110(19)

loop_
_atom_type_symbol
_atom_type_description
_atom_type_scat_dispersion_real
_atom_type_scat_dispersion_imag
_atom_type_scat_source
C C 0.0181 0.0091 'International Tables Vol C Tables 4.2.6.8 and 6.1.1.4'
H H 0.0000 0.0000 'International Tables Vol C Tables 4.2.6.8 and 6.1.1.4'
N N 0.0311 0.0180 'International Tables Vol C Tables 4.2.6.8 and 6.1.1.4'
O O 0.0492 0.0322 'International Tables Vol C Tables 4.2.6.8 and 6.1.1.4'

loop_
_geom_angle_atom_site_label_1
_geom_angle_atom_site_label_2
_geom_angle_atom_site_label_3
_geom_angle
O7A C1 C6 125.5(3)
O7A C1 C2 119.8(3)
C6 C1 C2 113.8(3)
C6 C1 H1A 108.8
C2 C1 H1A 108.8
C6 C1 H1B 108.8
C2 C1 H1B 108.8
H1A C1 H1B 107.7
C3 C2 C1 109.6(2)
C3 C2 C17 112.8(2)
C1 C2 C17 112.9(2)
C3 C2 H2 107.1
C1 C2 H2 107.1
C17 C2 H2 107.1
O7B C3 C2 124.4(3)
O7B C3 C4 118.9(3)
C2 C3 C4 116.2(2)
C2 C3 H3A 108.2
C4 C3 H3A 108.2
C2 C3 H3B 108.2
C4 C3 H3B 108.2
H3A C3 H3B 107.4
C5 C4 C3 111.9(2)
C5 C4 H4A 109.2
C3 C4 H4A 109.2
C5 C4 H4B 109.2
C3 C4 H4B 109.2
H4A C4 H4B 107.9
N8 C5 C4 110.5(2)
N8 C5 C6 111.73(19)
C4 C5 C6 109.8(2)
N8 C5 H5 108.2
C4 C5 H5 108.2
C6 C5 H5 108.2
C1 C6 C5 109.6(2)
C1 C6 H6A 109.7
C5 C6 H6A 109.7
C1 C6 H6B 109.7
C5 C6 H6B 109.7
H6A C6 H6B 108.2
C9 N8 C5 121.8(2)
C9 N8 H8 121.7(17)
C5 N8 H8 114.5(17)
O10 C9 N8 121.8(3)
O10 C9 C11 120.4(2)
N8 C9 C11 117.8(2)
C12 C11 C16 119.2(3)
C12 C11 C9 123.1(2)
C16 C11 C9 117.7(3)
C13 C12 C11 120.5(2)
C13 C12 H12 119.7
C11 C12 H12 119.7
C14 C13 C12 119.6(3)
C14 C13 H13 120.2
C12 C13 H13 120.2
C15 C14 C13 120.8(3)
C15 C14 H14 119.6
C13 C14 H14 119.6
C14 C15 C16 119.6(3)
C14 C15 H15 120.2
C16 C15 H15 120.2
C11 C16 C15 120.3(3)
C11 C16 H16 119.8
C15 C16 H16 119.8
C2 C17 H17A 109.5
C2 C17 H17B 109.5
H17A C17 H17B 109.5
C2 C17 H17C 109.5
H17A C17 H17C 109.5
H17B C17 H17C 109.5

loop_
_geom_bond_atom_site_label_1
_geom_bond_atom_site_label_2
_geom_bond_distance
C1 O7A 1.178(5)
C1 C6 1.510(4)
C1 C2 1.518(4)
C1 H1A 0.9900
C1 H1B 0.9900
C2 C3 1.517(4)
C2 C17 1.521(4)
C2 H2 1.0000
C3 O7B 1.200(4)
C3 C4 1.520(4)
C3 H3A 0.9900
C3 H3B 0.9900
C4 C5 1.517(4)
C4 H4A 0.9900
C4 H4B 0.9900
C5 N8 1.454(3)
C5 C6 1.525(3)
C5 H5 1.0000
C6 H6A 0.9900
C6 H6B 0.9900
N8 C9 1.339(3)
N8 H8 0.89(3)
C9 O10 1.241(3)
C9 C11 1.493(4)
C11 C12 1.389(4)
C11 C16 1.392(4)
C12 C13 1.384(4)
C12 H12 0.9500
C13 C14 1.383(4)
C13 H13 0.9500
C14 C15 1.375(4)
C14 H14 0.9500
C15 C16 1.392(4)
C15 H15 0.9500
C16 H16 0.9500
C17 H17A 0.9800
C17 H17B 0.9800
C17 H17C 0.9800

loop_
_geom_hbond_atom_site_label_D
_geom_hbond_atom_site_label_H
_geom_hbond_atom_site_label_A
_geom_hbond_distance_DH
_geom_hbond_distance_HA
_geom_hbond_distance_DA
_geom_hbond_angle_DHA
_geom_hbond_site_symmetry_A
N8 H8 O10 0.89(3) 1.97(3) 2.858(3) 170(2) 8_755

loop_
_geom_torsion_atom_site_label_1
_geom_torsion_atom_site_label_2
_geom_torsion_atom_site_label_3
_geom_torsion_atom_site_label_4
_geom_torsion
O7A C1 C2 C3 138.5(4)
C6 C1 C2 C3 -51.5(3)
O7A C1 C2 C17 11.9(5)
C6 C1 C2 C17 -178.1(2)
C1 C2 C3 O7B -142.6(3)
C17 C2 C3 O7B -15.9(4)
C1 C2 C3 C4 46.1(3)
C17 C2 C3 C4 172.8(3)
O7B C3 C4 C5 139.0(3)
C2 C3 C4 C5 -49.1(3)
C3 C4 C5 N8 177.9(2)
C3 C4 C5 C6 54.2(3)
O7A C1 C6 C5 -131.0(4)
C2 C1 C6 C5 59.6(3)
N8 C5 C6 C1 177.6(2)
C4 C5 C6 C1 -59.4(3)
C4 C5 N8 C9 156.4(2)
C6 C5 N8 C9 -81.0(3)
C5 N8 C9 O10 -4.0(4)
C5 N8 C9 C11 176.2(2)
O10 C9 C11 C12 -162.6(2)
N8 C9 C11 C12 17.2(4)
O10 C9 C11 C16 19.2(3)
N8 C9 C11 C16 -161.0(2)
C16 C11 C12 C13 0.1(4)
C9 C11 C12 C13 -178.1(2)
C11 C12 C13 C14 0.8(4)
C12 C13 C14 C15 -1.1(4)
C13 C14 C15 C16 0.4(4)
C12 C11 C16 C15 -0.8(4)
C9 C11 C16 C15 177.6(2)
C14 C15 C16 C11 0.5(4)
